data_7236413
loop_
_publ_author_name
'Chandrasekhar, Pujari'
'Mukhopadhyay, Arindam'
'Savitha, Govardhan'
'Moorthy, Jarugu Narasimha'

_publ_section_title
;
 Orthogonal self-assembly of a trigonal triptycene triacid: signaling of
 exfoliation of porous 2D metal--organic layers by fluorescence and
 selective CO2 capture by the hydrogen-bonded MOF
;
_journal_issue 11
_journal_name_full 'Journal of Materials Chemistry A'
_journal_page_first 5402
_journal_paper_doi 10.1039/C6TA11110F
_journal_volume 5
_journal_year 2017
_chemical_formula_moiety 'C22 H11 Mn N3 O6'
_chemical_formula_sum 'C22 H11 Mn N3 O6'
_chemical_formula_weight 468.28
_chemical_name_systematic 'Tripticene triacid'
_space_group_crystal_system monoclinic
_space_group_IT_number 15
_space_group_name_Hall '-I 2ya'
_space_group_name_H-M_alt 'I 1 2/a 1'
_atom_sites_solution_hydrogens geom
_audit_creation_method SHELXL-2014/7
_audit_update_record
;
2016-09-26 deposited with the CCDC.
2017-02-24 downloaded from the CCDC.
;
_cell_angle_alpha 90
_cell_angle_beta 101.209(2)
_cell_angle_gamma 90
_cell_formula_units_Z 8
_cell_length_a 13.7763(11)
_cell_length_b 40.730(6)
_cell_length_c 17.9835(14)
_cell_measurement_reflns_used 0
_cell_measurement_temperature 100(2)
_cell_measurement_theta_max 0
_cell_measurement_theta_min 0
_cell_volume 9898.2(18)
_computing_cell_refinement 'Bruker SAINT'
_computing_molecular_graphics 'Ortep for Windows (Farrugia, 2012)'
_computing_publication_material 'WinGX publication routines (Farrugia, 2012)'
_computing_structure_refinement 'SHELXL-2014/7 (Sheldrick, 2014)'
_diffrn_ambient_temperature 100(2)
_diffrn_measured_fraction_theta_full 0.999
_diffrn_measured_fraction_theta_max 0.997
_diffrn_measurement_device_type 'Bruker APEX-II CCD'
_diffrn_measurement_method '\f and \w scans'
_diffrn_radiation_type MoK\a
_diffrn_radiation_wavelength 0.71073
_diffrn_reflns_av_R_equivalents 0.1160
_diffrn_reflns_av_unetI/netI 0.2101
_diffrn_reflns_Laue_measured_fraction_full 0.999
_diffrn_reflns_Laue_measured_fraction_max 0.997
_diffrn_reflns_limit_h_max 18
_diffrn_reflns_limit_h_min -18
_diffrn_reflns_limit_k_max 54
_diffrn_reflns_limit_k_min -54
_diffrn_reflns_limit_l_max 24
_diffrn_reflns_limit_l_min -24
_diffrn_reflns_number 75845
_diffrn_reflns_point_group_measured_fraction_full 0.999
_diffrn_reflns_point_group_measured_fraction_max 0.997
_diffrn_reflns_theta_full 25.242
_diffrn_reflns_theta_max 28.453
_diffrn_reflns_theta_min 2.126
_diffrn_source 'sealed tube'
_exptl_absorpt_coefficient_mu 0.286
_exptl_absorpt_correction_type none
_exptl_crystal_colour colorless
_exptl_crystal_density_diffrn 0.628
_exptl_crystal_density_method 'not measured'
_exptl_crystal_description square
_exptl_crystal_F_000 1896
_exptl_crystal_size_max 0.2
_exptl_crystal_size_mid 0.2
_exptl_crystal_size_min 0.2
_refine_diff_density_max 0.457
_refine_diff_density_min -0.339
_refine_diff_density_rms 0.069
_refine_ls_extinction_method none
_refine_ls_goodness_of_fit_ref 0.958
_refine_ls_hydrogen_treatment constr
_refine_ls_matrix_type full
_refine_ls_number_parameters 291
_refine_ls_number_reflns 12462
_refine_ls_number_restraints 0
_refine_ls_restrained_S_all 0.958
_refine_ls_R_factor_all 0.3694
_refine_ls_R_factor_gt 0.1177
_refine_ls_shift/su_max 0.000
_refine_ls_shift/su_mean 0.000
_refine_ls_structure_factor_coef Fsqd
_refine_ls_weighting_details 'w=1/[\s^2^(Fo^2^)+(0.2000P)^2^] where P=(Fo^2^+2Fc^2^)/3'
_refine_ls_weighting_scheme calc
_refine_ls_wR_factor_gt 0.3329
_refine_ls_wR_factor_ref 0.4213
_reflns_Friedel_coverage 0.000
_reflns_number_gt 3207
_reflns_number_total 12462
_reflns_threshold_expression 'I > 2\s(I)'
_cod_data_source_file c6ta11110f2.cif
_cod_data_source_block Mn_TPA
_cod_original_sg_symbol_H-M 'I 2/a'
_cod_database_code 7236413
_shelx_shelxl_version_number 2014/7
_shelx_space_group_comment
;
The symmetry employed for this shelxl refinement is uniquely defined
by the following loop, which should always be used as a source of
symmetry information in preference to the above space-group names.
They are only intended as comments.
;
_platon_squeeze_void_probe_radius 1.20

loop_
_space_group_symop_operation_xyz
'x, y, z'
'-x+1/2, y, -z'
'x+1/2, y+1/2, z+1/2'
'-x+1, y+1/2, -z+1/2'
'-x, -y, -z'
'x-1/2, -y, z'
'-x+1/2, -y+1/2, -z+1/2'
'x, -y+1/2, z+1/2'

loop_
_atom_site_label
_atom_site_type_symbol
_atom_site_fract_x
_atom_site_fract_y
_atom_site_fract_z
_atom_site_U_iso_or_equiv
_atom_site_adp_type
_atom_site_occupancy
_atom_site_site_symmetry_order
_atom_site_calc_flag
_atom_site_refinement_flags_posn
_atom_site_refinement_flags_adp
_atom_site_refinement_flags_occupancy
Mn1 Mn 0.12119(8) 0.30667(3) -0.07862(6) 0.1139(6) Uani 1 1 d . . .
C1 C -0.1718(11) -0.1640(2) 0.4140(7) 0.153(4) Uani 1 1 d . . .
O1 O -0.2610(7) -0.17322(19) 0.3855(4) 0.185(3) Uani 1 1 d . . .
N1 N 0.3181(4) 0.08916(11) 0.0419(3) 0.0775(13) Uani 1 1 d . . .
N3 N 0.0037(3) -0.09462(11) 0.1374(3) 0.0791(14) Uani 1 1 d . . .
H3 H -0.0570 -0.0982 0.1162 0.095 Uiso 1 1 calc R U .
O3 O 0.1742(6) 0.26174(15) -0.0369(5) 0.177(3) Uani 1 1 d . . .
C3 C -0.1616(6) -0.13992(17) 0.2897(4) 0.118(2) Uani 1 1 d . . .
H3A H -0.2282 -0.1449 0.2730 0.141 Uiso 1 1 calc R U .
O4 O 0.0852(7) 0.2795(2) -0.2023(6) 0.265(4) Uani 1 1 d . . .
O2 O -0.1274(7) -0.1691(2) 0.4772(4) 0.213(4) Uani 1 1 d . . .
C2 C -0.1162(8) -0.14774(18) 0.3588(5) 0.114(2) Uani 1 1 d . . .
N2 N 0.1425(4) -0.09468(12) 0.2279(3) 0.0896(15) Uani 1 1 d . . .
C4 C -0.1077(6) -0.12399(18) 0.2416(4) 0.110(2) Uani 1 1 d . . .
H4 H -0.1407 -0.1169 0.1943 0.132 Uiso 1 1 calc R U .
O5 O -0.0284(6) 0.2934(3) -0.0618(7) 0.346(7) Uani 1 1 d . . .
C5 C -0.0132(6) -0.11883(15) 0.2611(4) 0.0921(19) Uani 1 1 d . . .
C8 C 0.0472(6) -0.10275(14) 0.2082(4) 0.0886(19) Uani 1 1 d . . .
C7 C -0.0159(8) -0.1429(2) 0.3804(4) 0.139(3) Uani 1 1 d . . .
H7 H 0.0165 -0.1496 0.4282 0.167 Uiso 1 1 calc R U .
C6 C 0.0360(6) -0.12851(19) 0.3332(4) 0.131(3) Uani 1 1 d . . .
H6 H 0.1037 -0.1251 0.3483 0.158 Uiso 1 1 calc R U .
C9 C 0.0731(4) -0.07979(13) 0.1058(3) 0.0722(15) Uani 1 1 d . . .
C11 C 0.2488(4) -0.06612(13) 0.1467(3) 0.0698(14) Uani 1 1 d . . .
H11 H 0.3067 -0.0668 0.1832 0.084 Uiso 1 1 calc R U .
C10 C 0.1608(5) -0.07975(13) 0.1601(3) 0.0760(16) Uani 1 1 d . . .
C12 C 0.2463(4) -0.05217(13) 0.0799(3) 0.0668(14) Uani 1 1 d . . .
C14 C 0.3432(4) -0.05216(12) -0.0222(3) 0.0639(14) Uani 1 1 d . . .
C13 C 0.3308(4) -0.03498(12) 0.0509(3) 0.0649(14) Uani 1 1 d . . .
H13 H 0.3923 -0.0346 0.0889 0.078 Uiso 1 1 calc R U .
C15 C 0.4276(4) -0.06619(13) -0.0363(3) 0.0715(15) Uani 1 1 d . . .
H15 H 0.4849 -0.0665 0.0009 0.086 Uiso 1 1 calc R U .
C16 C 0.2932(3) -0.00014(14) 0.0267(2) 0.0592(14) Uani 1 1 d . . .
C17 C 0.3398(4) 0.02826(14) 0.0553(3) 0.0659(14) Uani 1 1 d . . .
H17 H 0.3983 0.0282 0.0912 0.079 Uiso 1 1 calc R U .
C18 C 0.2918(3) 0.05768(15) 0.0257(2) 0.0618(14) Uani 1 1 d . . .
C19 C 0.2500 0.10711(19) 0.0000 0.076(3) Uani 1 2 d S T P
C20 C 0.2500 0.1409(3) 0.0000 0.085(3) Uani 1 2 d S T P
C21 C 0.1697(6) 0.15979(18) -0.0396(4) 0.110(2) Uani 1 1 d . . .
H21 H 0.1136 0.1488 -0.0647 0.132 Uiso 1 1 calc R U .
C22 C 0.2500 0.2104(3) 0.0000 0.137(5) Uani 1 2 d S T P
C23 C 0.2500 0.2478(7) 0.0000 0.190(9) Uani 1 2 d S T P
C24 C 0.1707(6) 0.1928(2) -0.0426(5) 0.134(3) Uani 1 1 d . . .
H24 H 0.1188 0.2039 -0.0730 0.161 Uiso 1 1 calc R U .
O7 O 0.0526(11) 0.3544(3) -0.1340(10) 0.406(9) Uani 1 1 d . . .

loop_
_atom_site_aniso_label
_atom_site_aniso_U_11
_atom_site_aniso_U_22
_atom_site_aniso_U_33
_atom_site_aniso_U_23
_atom_site_aniso_U_13
_atom_site_aniso_U_12
Mn1 0.1280(10) 0.1225(10) 0.1054(9) -0.0152(6) 0.0578(7) 0.0127(7)
C1 0.249(13) 0.112(7) 0.132(9) 0.045(6) 0.124(10) 0.017(8)
O1 0.235(8) 0.189(7) 0.166(6) 0.025(5) 0.129(6) -0.035(6)
N1 0.113(4) 0.042(3) 0.095(3) 0.001(2) 0.062(3) 0.009(3)
N3 0.062(3) 0.113(4) 0.069(3) 0.026(3) 0.031(3) 0.000(3)
O3 0.197(7) 0.092(4) 0.256(8) 0.013(5) 0.077(6) -0.007(5)
C3 0.139(6) 0.137(6) 0.086(5) 0.027(5) 0.043(5) -0.023(5)
O4 0.239(9) 0.273(10) 0.275(10) -0.025(8) 0.027(7) -0.003(8)
O2 0.288(9) 0.253(8) 0.138(6) 0.059(6) 0.139(6) -0.031(7)
C2 0.157(8) 0.108(5) 0.093(6) 0.014(5) 0.067(6) 0.001(5)
N2 0.079(4) 0.109(4) 0.090(4) 0.020(3) 0.040(3) -0.004(3)
C4 0.100(5) 0.154(6) 0.088(5) 0.026(4) 0.050(4) -0.018(5)
O5 0.127(6) 0.498(19) 0.415(15) -0.130(15) 0.058(7) -0.007(8)
C5 0.114(6) 0.094(4) 0.081(5) 0.016(3) 0.052(4) -0.007(4)
C8 0.107(5) 0.081(4) 0.093(5) 0.029(4) 0.057(4) 0.009(4)
C7 0.171(9) 0.158(8) 0.090(5) 0.055(5) 0.028(6) 0.003(7)
C6 0.157(7) 0.169(7) 0.085(5) 0.059(5) 0.063(5) 0.014(5)
C9 0.064(4) 0.083(4) 0.075(4) 0.002(3) 0.027(4) -0.006(3)
C11 0.072(4) 0.092(4) 0.049(3) 0.002(3) 0.021(3) 0.006(3)
C10 0.089(4) 0.080(4) 0.069(4) 0.008(3) 0.039(4) -0.003(3)
C12 0.067(4) 0.085(4) 0.055(3) -0.002(3) 0.028(3) 0.018(3)
C14 0.070(4) 0.070(3) 0.064(3) -0.013(3) 0.043(3) -0.008(3)
C13 0.057(3) 0.080(4) 0.064(3) 0.007(3) 0.024(3) -0.004(3)
C15 0.065(3) 0.104(4) 0.050(3) -0.018(3) 0.021(3) -0.007(3)
C16 0.053(3) 0.095(4) 0.038(3) 0.002(3) 0.029(2) 0.009(3)
C17 0.062(3) 0.079(4) 0.067(3) -0.019(3) 0.037(3) -0.016(3)
C18 0.065(3) 0.080(4) 0.048(3) 0.008(3) 0.028(2) 0.014(3)
C19 0.118(7) 0.013(4) 0.113(7) 0.000 0.058(6) 0.000
C20 0.077(6) 0.133(10) 0.042(4) 0.000 0.002(4) 0.000
C21 0.139(6) 0.080(5) 0.111(5) -0.010(4) 0.025(5) -0.036(5)
C22 0.175(14) 0.044(6) 0.223(15) 0.000 0.112(12) 0.000
C23 0.115(13) 0.28(3) 0.184(17) 0.000 0.060(12) 0.000
C24 0.125(7) 0.114(8) 0.161(8) 0.003(6) 0.022(6) 0.006(6)
O7 0.402(16) 0.295(12) 0.48(2) 0.035(13) -0.022(15) 0.178(13)

loop_
_atom_type_symbol
_atom_type_description
_atom_type_scat_dispersion_real
_atom_type_scat_dispersion_imag
_atom_type_scat_source
C C 0.0033 0.0016 'International Tables Vol C Tables 4.2.6.8 and 6.1.1.4'
H H 0.0000 0.0000 'International Tables Vol C Tables 4.2.6.8 and 6.1.1.4'
Mn Mn 0.3368 0.7283 'International Tables Vol C Tables 4.2.6.8 and 6.1.1.4'
N N 0.0061 0.0033 'International Tables Vol C Tables 4.2.6.8 and 6.1.1.4'
O O 0.0106 0.0060 'International Tables Vol C Tables 4.2.6.8 and 6.1.1.4'

loop_
_geom_angle_atom_site_label_1
_geom_angle_atom_site_label_2
_geom_angle_atom_site_label_3
_geom_angle
_geom_angle_site_symmetry_1
_geom_angle_site_symmetry_3
O1 Mn1 O3 103.0(3) 3_554 .
O1 Mn1 O2 100.9(3) 3_554 4_455
O3 Mn1 O2 98.8(3) . 4_455
O1 Mn1 O5 165.2(5) 3_554 .
O3 Mn1 O5 90.4(4) . .
O2 Mn1 O5 82.8(4) 4_455 .
O1 Mn1 O7 79.0(5) 3_554 .
O3 Mn1 O7 174.8(5) . .
O2 Mn1 O7 85.4(5) 4_455 .
O5 Mn1 O7 87.1(6) . .
O1 Mn1 O4 85.8(3) 3_554 .
O3 Mn1 O4 85.6(3) . .
O2 Mn1 O4 170.8(3) 4_455 .
O5 Mn1 O4 89.1(4) . .
O7 Mn1 O4 89.7(5) . .
O2 C1 O1 126.6(10) . .
O2 C1 C2 117.7(13) . .
O1 C1 C2 115.4(12) . .
C1 O1 Mn1 138.5(7) . 3_445
C19 N1 C18 106.0(5) . .
C8 N3 C9 106.7(5) . .
C8 N3 H3 126.6 . .
C9 N3 H3 126.6 . .
C23 O3 Mn1 142.6(13) . .
C2 C3 C4 118.8(8) . .
C2 C3 H3A 120.6 . .
C4 C3 H3A 120.6 . .
C1 O2 Mn1 147.8(9) . 4_445
C3 C2 C7 119.9(7) . .
C3 C2 C1 121.0(10) . .
C7 C2 C1 119.0(10) . .
C8 N2 C10 101.8(5) . .
C5 C4 C3 122.2(7) . .
C5 C4 H4 118.9 . .
C3 C4 H4 118.9 . .
C4 C5 C6 118.9(6) . .
C4 C5 C8 122.8(6) . .
C6 C5 C8 118.3(7) . .
N2 C8 N3 115.4(5) . .
N2 C8 C5 124.6(6) . .
N3 C8 C5 120.0(7) . .
C6 C7 C2 120.8(8) . .
C6 C7 H7 119.6 . .
C2 C7 H7 119.6 . .
C7 C6 C5 119.1(8) . .
C7 C6 H6 120.4 . .
C5 C6 H6 120.4 . .
N3 C9 C15 133.5(6) . 2
N3 C9 C10 107.0(5) . .
C15 C9 C10 119.5(5) 2 .
C12 C11 C10 117.2(5) . .
C12 C11 H11 121.4 . .
C10 C11 H11 121.4 . .
C11 C10 C9 122.7(5) . .
C11 C10 N2 128.3(6) . .
C9 C10 N2 109.0(5) . .
C11 C12 C14 121.2(5) . 2
C11 C12 C13 128.1(5) . .
C14 C12 C13 110.7(4) 2 .
C15 C14 C12 120.4(4) . 2
C15 C14 C13 126.4(5) . .
C12 C14 C13 113.2(4) 2 .
C14 C13 C12 107.6(4) . .
C14 C13 C16 105.4(4) . .
C12 C13 C16 106.3(4) . .
C14 C13 H13 112.4 . .
C12 C13 H13 112.4 . .
C16 C13 H13 112.4 . .
C14 C15 C9 119.0(5) . 2
C14 C15 H15 120.5 . .
C9 C15 H15 120.5 2 .
C17 C16 C16 122.6(3) . 2
C17 C16 C13 124.2(5) . .
C16 C16 C13 113.2(3) 2 .
C16 C17 C18 114.9(5) . .
C16 C17 H17 122.6 . .
C18 C17 H17 122.6 . .
C18 C18 N1 108.0(3) 2 .
C18 C18 C17 122.5(3) 2 .
N1 C18 C17 129.5(5) . .
N1 C19 N1 111.9(6) . 2
N1 C19 C20 124.0(3) . .
N1 C19 C20 124.0(3) 2 .
C19 C20 C21 122.8(5) . 2
C19 C20 C21 122.8(5) . .
C21 C20 C21 114.4(9) 2 .
C24 C21 C20 123.2(8) . .
C24 C21 H21 118.4 . .
C20 C21 H21 118.4 . .
C24 C22 C24 118.5(10) . 2
C24 C22 C23 120.7(5) . .
C24 C22 C23 120.7(5) 2 .
O3 C23 O3 126(2) 2 .
O3 C23 C22 116.9(12) 2 .
O3 C23 C22 116.9(12) . .
C21 C24 C22 120.1(8) . .
C21 C24 H24 119.9 . .
C22 C24 H24 119.9 . .

loop_
_geom_bond_atom_site_label_1
_geom_bond_atom_site_label_2
_geom_bond_distance
_geom_bond_site_symmetry_2
Mn1 O1 2.032(8) 3_554
Mn1 O3 2.057(7) .
Mn1 O2 2.062(7) 4_455
Mn1 O5 2.207(9) .
Mn1 O7 2.301(11) .
Mn1 O4 2.447(10) .
C1 O2 1.199(13) .
C1 O1 1.291(13) .
C1 C2 1.519(11) .
O1 Mn1 2.032(8) 3_445
N1 C19 1.306(5) .
N1 C18 1.348(7) .
N3 C8 1.339(7) .
N3 C9 1.348(6) .
N3 H3 0.8600 .
O3 C23 1.259(11) .
C3 C2 1.316(10) .
C3 C4 1.403(8) .
C3 H3A 0.9300 .
O2 Mn1 2.062(7) 4_445
C2 C7 1.376(10) .
N2 C8 1.333(7) .
N2 C10 1.428(6) .
C4 C5 1.297(8) .
C4 H4 0.9300 .
C5 C6 1.399(9) .
C5 C8 1.528(8) .
C7 C6 1.344(10) .
C7 H7 0.9300 .
C6 H6 0.9300 .
C9 C15 1.365(7) 2
C9 C10 1.398(7) .
C11 C12 1.323(6) .
C11 C10 1.397(7) .
C11 H11 0.9300 .
C12 C14 1.448(7) 2
C12 C13 1.534(7) .
C14 C15 1.364(6) .
C14 C12 1.448(7) 2
C14 C13 1.528(6) .
C13 C16 1.544(7) .
C13 H13 0.9800 .
C15 C9 1.365(7) 2
C15 H15 0.9300 .
C16 C17 1.373(6) .
C16 C16 1.376(9) 2
C17 C18 1.421(7) .
C17 H17 0.9300 .
C18 C18 1.330(9) 2
C19 N1 1.306(5) 2
C19 C20 1.376(12) .
C20 C21 1.420(9) 2
C20 C21 1.420(9) .
C21 C24 1.344(10) .
C21 H21 0.9300 .
C22 C24 1.404(9) .
C22 C24 1.404(9) 2
C22 C23 1.52(3) .
C23 O3 1.259(11) 2
C24 H24 0.9300 .

loop_
_geom_torsion_atom_site_label_1
_geom_torsion_atom_site_label_2
_geom_torsion_atom_site_label_3
_geom_torsion_atom_site_label_4
_geom_torsion
_geom_torsion_site_symmetry_1
_geom_torsion_site_symmetry_4
O2 C1 O1 Mn1 10(2) . 3_445
C2 C1 O1 Mn1 -175.9(6) . 3_445
O1 C1 O2 Mn1 10(2) . 4_445
C2 C1 O2 Mn1 -164.6(9) . 4_445
C4 C3 C2 C7 -5.7(12) . .
C4 C3 C2 C1 178.0(7) . .
O2 C1 C2 C3 -176.5(9) . .
O1 C1 C2 C3 8.7(13) . .
O2 C1 C2 C7 7.1(13) . .
O1 C1 C2 C7 -167.7(9) . .
C2 C3 C4 C5 5.0(12) . .
C3 C4 C5 C6 -2.1(11) . .
C3 C4 C5 C8 177.5(6) . .
C10 N2 C8 N3 -0.5(7) . .
C10 N2 C8 C5 -177.9(5) . .
C9 N3 C8 N2 -0.2(7) . .
C9 N3 C8 C5 177.3(5) . .
C4 C5 C8 N2 174.4(7) . .
C6 C5 C8 N2 -6.0(9) . .
C4 C5 C8 N3 -2.9(10) . .
C6 C5 C8 N3 176.7(6) . .
C3 C2 C7 C6 3.7(14) . .
C1 C2 C7 C6 -179.8(8) . .
C2 C7 C6 C5 -0.8(13) . .
C4 C5 C6 C7 0.0(12) . .
C8 C5 C6 C7 -179.6(7) . .
C8 N3 C9 C15 -179.3(6) . 2
C8 N3 C9 C10 0.8(6) . .
C12 C11 C10 C9 1.6(8) . .
C12 C11 C10 N2 -176.8(5) . .
N3 C9 C10 C11 -179.8(5) . .
C15 C9 C10 C11 0.3(8) 2 .
N3 C9 C10 N2 -1.2(6) . .
C15 C9 C10 N2 179.0(5) 2 .
C8 N2 C10 C11 179.5(6) . .
C8 N2 C10 C9 1.0(6) . .
C10 C11 C12 C14 -2.2(7) . 2
C10 C11 C12 C13 178.9(5) . .
C15 C14 C13 C12 -123.5(5) . .
C12 C14 C13 C12 57.4(5) 2 .
C15 C14 C13 C16 123.4(5) . .
C12 C14 C13 C16 -55.8(5) 2 .
C11 C12 C13 C14 123.2(6) . .
C14 C12 C13 C14 -55.9(5) 2 .
C11 C12 C13 C16 -124.3(5) . .
C14 C12 C13 C16 56.7(5) 2 .
C12 C14 C15 C9 0.9(7) 2 2
C13 C14 C15 C9 -178.1(5) . 2
C14 C13 C16 C17 -123.1(5) . .
C12 C13 C16 C17 122.8(5) . .
C14 C13 C16 C16 57.3(5) . 2
C12 C13 C16 C16 -56.8(6) . 2
C16 C16 C17 C18 0.2(7) 2 .
C13 C16 C17 C18 -179.3(4) . .
C19 N1 C18 C18 0.0(6) . 2
C19 N1 C18 C17 -180.0(4) . .
C16 C17 C18 C18 0.0(7) . 2
C16 C17 C18 N1 179.9(4) . .
C18 N1 C19 N1 0.0(2) . 2
C18 N1 C19 C20 180.0(2) . .
N1 C19 C20 C21 7.2(4) . 2
N1 C19 C20 C21 -172.8(4) 2 2
N1 C19 C20 C21 -172.8(4) . .
N1 C19 C20 C21 7.2(4) 2 .
C19 C20 C21 C24 -177.1(6) . .
C21 C20 C21 C24 2.9(6) 2 .
Mn1 O3 C23 O3 12.0(7) . 2
Mn1 O3 C23 C22 -168.0(7) . .
C24 C22 C23 O3 -176.9(6) . 2
C24 C22 C23 O3 3.1(6) 2 2
C24 C22 C23 O3 3.1(6) . .
C24 C22 C23 O3 -176.9(6) 2 .
C20 C21 C24 C22 -5.7(11) . .
C24 C22 C24 C21 2.8(5) 2 .
C23 C22 C24 C21 -177.2(5) . .

loop_
_platon_squeeze_void_nr
_platon_squeeze_void_average_x
_platon_squeeze_void_average_y
_platon_squeeze_void_average_z
_platon_squeeze_void_volume
_platon_squeeze_void_count_electrons
_platon_squeeze_void_content
1 -0.042 0.031 0.326 6697 1360 ' '
